data_4320824
loop_
_publ_author_name
'Sheyi Wang'
'Michael S. Wemple'
'Jae Yoo'
'Kirsten Folting'
'John C. Huffman'
'Karl S. Hagen'
'David N. Hendrickson'
'George Christou'

_publ_section_title
;
 Tetranuclear Manganese Carboxylate Complexes with a Trigonal Pyramidal
 Metal Topology via Controlled Potential Electrolysis
;
_journal_name_full 'Inorganic Chemistry'
_journal_page_first 1501
_journal_page_last 1513
_journal_paper_doi 10.1021/ic991068m
_journal_volume 39
_journal_year 2000
_chemical_formula_sum 'C52 H50 Mn4 N2 O18'
_chemical_formula_weight 1210.72
_space_group_IT_number 2
_symmetry_cell_setting triclinic
_symmetry_space_group_name_Hall '-P 1'
_symmetry_space_group_name_H-M 'P -1'
_audit_creation_method 'minor manual editing of SDT2CIF v. 1.1 BETA  output'
_cell_angle_alpha 108.622(15)
_cell_angle_beta 118.977(14)
_cell_angle_gamma 89.344(16)
_cell_formula_units_Z 1
_cell_length_a 10.868(3)
_cell_length_b 13.864(3)
_cell_length_c 10.625(3)
_cell_measurement_reflns_used 100
_cell_measurement_theta_max 22.06
_cell_measurement_theta_min 9.02
_cell_volume 1307.2(6)
_computing_cell_refinement 'XTEL, local package'
_computing_data_collection 'NPS, local program'
_computing_data_reduction 'XTEL, local package'
_computing_molecular_graphics 'XTEL, local package'
_computing_publication_material 'XTEL, local package'
_computing_structure_refinement 'XTEL, local package'
_computing_structure_solution MULTAN78
_diffrn_measured_fraction_theta_full 0
_diffrn_measurement_device_type 'refurbished Picker diffractometer'
_diffrn_measurement_method '\q/2\q scans'
_diffrn_radiation_type 'Mo K\a'
_diffrn_radiation_wavelength 0.71069
_diffrn_reflns_av_R_equivalents 0.02
_diffrn_reflns_number 4089
_diffrn_reflns_theta_full 0
_diffrn_standards_decay_% -0.2
_diffrn_standards_interval_count 300
_diffrn_standards_number 4
_exptl_absorpt_coefficient_mu 1.0197
_exptl_absorpt_correction_type none
_exptl_absorpt_process_details none
_exptl_crystal_density_diffrn 1.538
_exptl_crystal_density_method 'not measured'
_exptl_crystal_F_000 620
_refine_ls_abs_structure_details none
_refine_ls_extinction_coef 0.6349E-6
_refine_ls_extinction_expression
;

Larson, A. C. (1967).  Acta Cryst. 23, p. 664.  Eq. (3)

;
_refine_ls_extinction_method Zachariasen
_refine_ls_goodness_of_fit_ref 1.2355
_refine_ls_matrix_type full
_refine_ls_R_factor_gt 0.0324
_refine_ls_shift/su_max 2.9647
_refine_ls_structure_factor_coef F
_refine_ls_weighting_details w^-1^=\s^2^(F)+(.07F)^2^
_refine_ls_weighting_scheme calc
_refine_ls_wR_factor_ref 0.037
_reflns_number_gt 2987
_reflns_number_total 3432
_reflns_threshold_expression F^2^>2.33\s(F^2^)
_cod_data_source_file ic991068m_1.cif
_cod_data_source_block '[Mn4O2(O2CMe)6(py)2(dbm)2]'
_cod_database_code 4320824

loop_
_symmetry_equiv_pos_as_xyz
x,y,z
-x,-y,-z

loop_
_atom_site_label
_atom_site_type_symbol
_atom_site_fract_x
_atom_site_fract_y
_atom_site_fract_z
_atom_site_U_iso_or_equiv
_atom_site_adp_type
_atom_site_occupancy
_atom_site_disorder_group
_atom_site_disorder_assembly
Mn1 Mn 0.29890(4) 0.14576(3) 0.88876(5) 0.0176(3) Uani 1 0 .
Mn2 Mn 0.49255(5) -0.03575(3) 0.85332(5) 0.0173(3) Uani 1 0 .
O3 O 0.4489(2) 0.07545(10) 0.9738(2) 0.0181(9) Uani 1 0 .
O4 O 0.3303(3) 0.1396(2) 0.7030(3) 0.0326(9) Uani 1 0 .
C5 C 0.3801(4) 0.0778(3) 0.6360(4) 0.0339(19) Uani 1 0 .
O6 O 0.4413(3) 0.0062(2) 0.6772(3) 0.0324(12) Uani 1 0 .
C7 C 0.3670(8) 0.0838(5) 0.4919(7) 0.079(4) Uani 1 0 .
O8 O 0.1532(2) 0.0238(2) 0.7667(2) 0.0273(9) Uani 1 0 .
C9 C 0.1600(3) -0.0722(2) 0.7129(4) 0.0265(16) Uani 1 0 .
O10 O 0.2684(2) 0.8913(2) 0.7275(2) 0.0262(9) Uani 1 0 .
C11 C 0.0194(4) -0.1441(3) 0.6262(6) 0.043(2) Uani 1 0 .
O12 O 0.2609(2) 0.1805(2) 1.0834(2) 0.0250(9) Uani 1 0 .
C13 C 0.3599(3) 0.2047(2) 1.2180(4) 0.0238(18) Uani 1 0 .
O14 O 0.5333(2) 0.84157(10) 0.7356(2) 0.0214(9) Uani 1 0 .
C15 C 0.3579(4) 0.2963(3) 1.3400(4) 0.0314(19) Uani 1 0 .
O16 O 0.4362(2) 0.27254(10) 1.0147(2) 0.0234(9) Uani 1 0 .
C17 C 0.4107(3) 0.3650(2) 1.0558(3) 0.0229(16) Uani 1 0 .
C18 C 0.2763(3) 0.3911(2) 0.9929(4) 0.0249(18) Uani 1 0 .
C19 C 0.1537(3) 0.3221(2) 0.8701(3) 0.0235(16) Uani 1 0 .
O20 O 0.1504(2) 0.22421(10) 0.8119(2) 0.0238(9) Uani 1 0 .
C21 C 0.5413(3) 0.4428(2) 1.1789(3) 0.0241(16) Uani 1 0 .
C22 C 0.5494(4) 0.5480(2) 1.2012(4) 0.0300(19) Uani 1 0 .
C23 C 0.6750(4) 0.6155(3) 1.3123(4) 0.038(2) Uani 1 0 .
C24 C 0.7923(4) 0.5817(3) 1.4019(4) 0.0406(19) Uani 1 0 .
C25 C 0.7864(4) 0.4785(3) 1.3844(5) 0.0409(19) Uani 1 0 .
C26 C 0.6612(4) 0.4090(3) 1.2716(4) 0.0331(19) Uani 1 0 .
C27 C 0.0136(3) 0.3558(2) 0.7944(4) 0.0251(18) Uani 1 0 .
C28 C 0.9996(4) 0.4598(3) 0.8315(4) 0.0367(19) Uani 1 0 .
C29 C -0.1323(4) 0.4876(3) 0.7618(5) 0.0413(19) Uani 1 0 .
C30 C 0.7486(4) 0.4138(3) 0.6535(4) 0.0409(19) Uani 1 0 .
C31 C 0.7614(4) 0.3107(3) 0.6126(4) 0.0411(19) Uani 1 0 .
C32 C -0.1071(4) 0.2826(3) 0.6833(4) 0.0336(19) Uani 1 0 .
N33 N 0.7119(3) 0.0729(2) 0.9441(3) 0.0336(16) Uani 1 0 .
C34 C 0.7191(4) 0.1761(3) 1.0064(5) 0.0424(19) Uani 1 0 .
C35 C 0.8263(5) 0.2478(3) 1.0358(5) 0.049(2) Uani 1 0 .
C36 C 0.9283(4) 0.2141(3) 1.0007(5) 0.051(2) Uani 1 0 .
C37 C 0.9208(4) 0.1104(3) 0.9342(5) 0.048(2) Uani 1 0 .
C38 C 0.8149(4) 0.0441(3) 0.9127(4) 0.0400(19) Uani 1 0 .
H1 H 0.304(6) 0.127(4) 0.453(6) 0.087(13) Uiso 1 0 .
H2 H 0.490(8) 0.136(5) 0.575(8) 0.133(13) Uiso 1 0 .
H3 H 0.366(10) 0.028(7) 0.430(10) 0.204(13) Uiso 1 0 .
H4 H 0.981(5) 0.866(4) 0.691(6) 0.082(13) Uiso 1 0 .
H5 H 0.963(5) 0.873(3) 0.551(5) 0.055(11) Uiso 1 0 .
H6 H 0.031(5) -0.204(4) 0.597(6) 0.084(13) Uiso 1 0 .
H7 H 0.420(4) 0.298(3) 1.442(5) 0.046(10) Uiso 1 0 .
H8 H 0.387(5) 0.355(4) 1.326(5) 0.068(11) Uiso 1 0 .
H9 H 0.269(5) 0.295(3) 1.331(5) 0.055(11) Uiso 1 0 .
H10 H 0.271(4) 0.459(3) 1.029(4) 0.034(9) Uiso 1 0 .
H11 H 0.472(4) 0.569(3) 1.143(4) 0.025(9) Uiso 1 0 .
H12 H 0.679(4) 0.673(3) 1.316(4) 0.040(10) Uiso 1 0 .
H13 H 0.878(5) 0.623(3) 1.475(5) 0.058(11) Uiso 1 0 .
H14 H 0.865(5) 0.458(3) 1.450(5) 0.061(11) Uiso 1 0 .
H15 H 0.655(4) 0.341(3) 1.265(4) 0.035(9) Uiso 1 0 .
H16 H 0.077(4) 0.511(3) 0.905(4) 0.038(9) Uiso 1 0 .
H17 H 0.861(4) 0.555(3) 0.797(4) 0.050(10) Uiso 1 0 .
H18 H -0.337(4) 0.433(3) 0.610(4) 0.039(9) Uiso 1 0 .
H19 H -0.320(5) 0.262(3) 0.543(5) 0.056(11) Uiso 1 0 .
H20 H -0.099(4) 0.217(3) 0.666(4) 0.037(9) Uiso 1 0 .
H21 H 0.638(4) 0.196(3) 1.031(4) 0.055(10) Uiso 1 0 .
H22 H 0.828(5) 0.309(4) 1.075(6) 0.081(13) Uiso 1 0 .
H23 H 1.006(5) 0.262(4) 1.022(5) 0.072(11) Uiso 1 0 .
H24 H 0.991(5) 0.085(3) 0.905(5) 0.074(11) Uiso 1 0 .
H25 H 0.806(5) 0.972(4) 0.870(6) 0.080(13) Uiso 1 0 .

loop_
_atom_site_aniso_label
_atom_site_aniso_U_11
_atom_site_aniso_U_22
_atom_site_aniso_U_33
_atom_site_aniso_U_12
_atom_site_aniso_U_13
_atom_site_aniso_U_23
Mn1 0.0183(3) 0.0092(3) 0.0217(3) 0.0040(2) 0.0087(2) 0.0033(2)
Mn2 0.0227(3) 0.0108(3) 0.0200(3) 0.0064(2) 0.0118(2) 0.0043(2)
O3 0.0206(10) 0.0100(10) 0.0212(10) 0.0029(10) 0.0106(10) 0.0031(10)
O4 0.0514(10) 0.0294(10) 0.0356(10) 0.0239(10) 0.0296(10) 0.0200(10)
C5 0.044(2) 0.033(2) 0.038(2) 0.019(2) 0.028(2) 0.020(2)
O6 0.051(2) 0.0311(10) 0.0370(10) 0.0260(10) 0.0314(10) 0.0201(10)
C7 0.140(5) 0.104(5) 0.085(4) 0.101(5) 0.091(4) 0.078(4)
O8 0.0219(10) 0.0137(10) 0.0332(10) 0.0017(10) 0.0086(10) 0.0026(10)
C9 0.025(2) 0.019(2) 0.025(2) -0.0013(10) 0.0104(10) 0.0019(10)
O10 0.0242(10) 0.0173(10) 0.0296(10) 0.0018(10) 0.0122(10) -0.0026(10)
C11 0.033(2) 0.023(2) 0.056(3) -0.002(2) 0.019(2) -0.002(2)
O12 0.0200(10) 0.0254(10) 0.0256(10) 0.0047(10) 0.0116(10) 0.0065(10)
C13 0.026(2) 0.016(2) 0.032(2) 0.0055(10) 0.019(2) 0.0098(10)
O14 0.0277(10) 0.0148(10) 0.0236(10) 0.0089(10) 0.0137(10) 0.0042(10)
C15 0.042(2) 0.029(2) 0.030(2) 0.017(2) 0.020(2) 0.011(2)
O16 0.0228(10) 0.0093(10) 0.0321(10) 0.0036(10) 0.0121(10) 0.0047(10)
C17 0.031(2) 0.014(2) 0.024(2) 0.0038(10) 0.0170(10) 0.0057(10)
C18 0.033(2) 0.013(2) 0.028(2) 0.0072(10) 0.016(2) 0.0031(10)
C19 0.030(2) 0.020(2) 0.024(2) 0.0097(10) 0.0161(10) 0.0093(10)
O20 0.0255(10) 0.0139(10) 0.0266(10) 0.0077(10) 0.0094(10) 0.0058(10)
C21 0.029(2) 0.018(2) 0.026(2) 0.0031(10) 0.0172(10) 0.0057(10)
C22 0.041(2) 0.018(2) 0.032(2) 0.005(2) 0.021(2) 0.006(2)
C23 0.059(3) 0.011(2) 0.042(2) -0.006(2) 0.033(2) -0.001(2)
C24 0.036(2) 0.027(2) 0.039(2) -0.010(2) 0.018(2) -0.004(2)
C25 0.029(2) 0.033(2) 0.042(2) -0.001(2) 0.013(2) 0.004(2)
C26 0.033(2) 0.019(2) 0.038(2) 0.001(2) 0.017(2) 0.007(2)
C27 0.031(2) 0.023(2) 0.025(2) 0.0126(10) 0.015(2) 0.0105(10)
C28 0.034(2) 0.024(2) 0.040(2) 0.010(2) 0.012(2) 0.009(2)
C29 0.045(2) 0.030(2) 0.046(2) 0.023(2) 0.017(2) 0.012(2)
C30 0.033(2) 0.044(2) 0.042(2) 0.023(2) 0.013(2) 0.015(2)
C31 0.029(2) 0.037(2) 0.039(2) 0.009(2) 0.007(2) 0.006(2)
C32 0.035(2) 0.025(2) 0.036(2) 0.012(2) 0.015(2) 0.009(2)
N33 0.039(2) 0.026(2) 0.035(2) 0.0070(10) 0.0205(10) 0.0112(10)
C34 0.041(2) 0.028(2) 0.056(2) 0.007(2) 0.028(2) 0.013(2)
C35 0.054(3) 0.025(2) 0.070(3) 0.005(2) 0.041(2) 0.011(2)
C36 0.042(2) 0.041(2) 0.058(3) -0.002(2) 0.029(2) 0.018(2)
C37 0.041(2) 0.041(2) 0.058(3) 0.006(2) 0.031(2) 0.014(2)
C38 0.040(2) 0.029(2) 0.053(2) 0.009(2) 0.030(2) 0.018(2)

loop_
_atom_type_symbol
_atom_type_description
_atom_type_scat_dispersion_real
_atom_type_scat_dispersion_imag
_atom_type_scat_source
Mn Mn 0.295 0.729 'International Tables Vol. IV (1974) Table 2.2B'
O O 0.008 0.006 'International Tables Vol. IV (1974) Table 2.2B'
N N 0.004 0.003 'International Tables Vol. IV (1974) Table 2.2B'
C C 0.002 0.002 'International Tables Vol. IV (1974) Table 2.2B'
H H 0 0 'International Tables Vol. IV (1974) Table 2.2B'

loop_
_geom_angle_atom_site_label_1
_geom_angle_atom_site_label_2
_geom_angle_atom_site_label_3
_geom_angle
_geom_angle_site_symmetry_1
_geom_angle_site_symmetry_2
_geom_angle_site_symmetry_3
_geom_angle_publ_flag
O3 Mn1 O4 94.72(8) . . . no
O3 Mn1 O8 95.01(9) . . . no
O3 Mn1 O12 92.88(8) . . . no
O3 Mn1 O16 87.74(8) . . . no
O3 Mn1 O20 176.89(8) . . . no
O4 Mn1 O8 93.37(9) . . . no
O4 Mn1 O12 169.81(8) . . . no
O4 Mn1 O16 88.96(9) . . . no
O4 Mn1 O20 86.79(9) . . . no
O8 Mn1 O12 92.71(9) . . . no
O8 Mn1 O16 176.23(8) . . . no
O8 Mn1 O20 87.60(9) . . . no
O12 Mn1 O16 84.57(8) . . . no
O12 Mn1 O20 85.30(8) . . . no
O16 Mn1 O20 89.58(9) . . . no
Mn2 Mn2 O3 40.35(6) 2_657 . 2_657 no
Mn2 Mn2 O3 40.58(6) 2_657 . . no
Mn2 Mn2 O6 140.66(7) 2_657 . . no
Mn2 Mn2 O10 93.45(6) 2_657 . 1_545 no
Mn2 Mn2 O14 135.34(6) 2_657 . 1_545 no
Mn2 Mn2 N33 94.67(7) 2_657 . . no
O3 Mn2 O3 80.93(9) . . 2_657 no
O3 Mn2 O3 80.93(9) 2_657 . . no
O3 Mn2 O6 177.33(9) 2_657 . . no
O3 Mn2 O6 100.14(9) . . . no
O3 Mn2 O10 96.97(9) 2_657 . 1_545 no
O3 Mn2 O10 88.27(8) . . 1_545 no
O3 Mn2 O14 175.15(9) . . 1_545 no
O3 Mn2 O14 95.05(9) 2_657 . 1_545 no
O3 Mn2 N33 98.52(9) 2_657 . . no
O3 Mn2 N33 88.59(9) . . . no
O6 Mn2 O10 85.53(9) . . 1_545 no
O6 Mn2 O14 84.00(9) . . 1_545 no
O6 Mn2 N33 79.09(10) . . . no
O10 Mn2 O14 89.54(8) 1_545 . 1_545 no
O10 Mn2 N33 163.50(9) 1_545 . . no
O14 Mn2 N33 94.72(9) 1_545 . . no
Mn1 O3 Mn2 123.17(10) . . . no
Mn1 O3 Mn2 128.61(10) . . 2_657 no
Mn2 O3 Mn2 99.07(9) . . 2_657 no
Mn2 O3 Mn2 99.07(9) 2_657 . . no
Mn1 O4 C5 131.4(2) . . . no
Mn2 O6 C5 133.7(2) . . . no
Mn1 O8 C9 131.5(2) . . . no
Mn2 O10 C9 131.32(19) 1_565 . 1_565 no
Mn1 O12 C13 122.08(19) . . . no
Mn2 O14 C13 129.04(19) 1_565 . 2_667 no
Mn1 O16 C17 127.39(19) . . . no
Mn1 O20 C19 127.83(19) . . . no
Mn2 N33 C34 116.5(2) . . . no
Mn2 N33 C38 126.1(2) . . . no
C34 N33 C38 116.0(3) . . . no
O4 C5 O6 125.2(3) . . . no
O4 C5 C7 119.2(3) . . . no
O6 C5 C7 115.6(3) . . . no
O8 C9 O10 126.6(3) . . 1_545 no
O8 C9 C11 114.4(3) . . . no
O10 C9 C11 119.0(3) 1_545 . . no
O12 C13 O14 125.4(3) . . 2_667 no
O12 C13 C15 118.6(3) . . . no
O14 C13 C15 116.0(3) 2_667 . . no
O16 C17 C18 124.0(3) . . . no
O16 C17 C21 113.5(3) . . . no
C18 C17 C21 122.5(3) . . . no
C17 C18 C19 123.9(3) . . . no
O20 C19 C18 123.7(3) . . . no
O20 C19 C27 114.1(3) . . . no
C18 C19 C27 122.3(3) . . . no
C17 C21 C22 122.6(3) . . . no
C17 C21 C26 118.7(3) . . . no
C22 C21 C26 118.7(3) . . . no
C21 C22 C23 120.0(4) . . . no
C22 C23 C24 121.0(3) . . . no
C23 C24 C25 120.2(3) . . . no
C24 C25 C26 119.6(4) . . . no
C21 C26 C25 120.5(3) . . . no
C19 C27 C28 122.1(3) . . 1_455 no
C19 C27 C32 119.6(3) . . . no
C28 C27 C32 118.3(3) 1_455 . . no
C27 C28 C29 120.4(3) 1_655 . 1_655 no
C28 C29 C30 120.6(4) 1_455 . 1_455 no
C29 C30 C31 119.7(3) 1_655 . . no
C30 C31 C32 119.8(4) . . 1_655 no
C27 C32 C31 121.2(3) . . 1_455 no
N33 C34 C35 122.2(4) . . . no
C34 C35 C36 119.2(4) . . . no
C35 C36 C37 119.4(4) . . . no
C36 C37 C38 118.2(4) . . . no
N33 C38 C37 124.8(4) . . . no
C5 C7 H1 113(3) . . . no
C5 C7 H2 87(3) . . . no
C5 C7 H3 115(6) . . . no
H1 C7 H2 108(4) . . . no
H1 C7 H3 119(7) . . . no
H2 C7 H3 110(7) . . . no
C9 C11 H4 109(3) . . 1_445 no
C9 C11 H5 108(3) . . 1_445 no
C9 C11 H6 109(4) . . . no
H4 C11 H5 107(4) 1_445 . 1_445 no
H4 C11 H6 112(5) 1_445 . . no
H5 C11 H6 111(5) 1_445 . . no
C13 C15 H7 114(2) . . . no
C13 C15 H8 104(3) . . . no
C13 C15 H9 112(3) . . . no
H7 C15 H8 111(3) . . . no
H7 C15 H9 104(3) . . . no
H8 C15 H9 113(4) . . . no
C17 C18 H10 117(2) . . . no
C19 C18 H10 119(2) . . . no
C21 C22 H11 118(2) . . . no
C23 C22 H11 122(2) . . . no
C22 C23 H12 117(3) . . . no
C24 C23 H12 121(3) . . . no
C23 C24 H13 124(3) . . . no
C25 C24 H13 115(3) . . . no
C24 C25 H14 119(3) . . . no
C26 C25 H14 122(3) . . . no
C21 C26 H15 120(2) . . . no
C25 C26 H15 120(2) . . . no
C27 C28 H16 121(2) 1_655 . 1_655 no
C29 C28 H16 119(2) 1_655 . 1_655 no
C28 C29 H17 118(3) 1_455 . 1_455 no
C30 C29 H17 121(3) 1_455 . 1_455 no
C29 C30 H18 119(2) 1_655 . 1_655 no
C31 C30 H18 121(2) . . 1_655 no
C30 C31 H19 119(3) . . 1_655 no
C32 C31 H19 121(3) 1_655 . 1_655 no
C27 C32 H20 118(2) . . . no
C31 C32 H20 121(2) 1_455 . . no
N33 C34 H21 114(2) . . . no
C35 C34 H21 124(2) . . . no
C34 C35 H22 120(4) . . . no
C36 C35 H22 121(4) . . . no
C35 C36 H23 122(3) . . . no
C37 C36 H23 119(3) . . . no
C36 C37 H24 121(3) . . . no
C38 C37 H24 121(3) . . . no
N33 C38 H25 113(3) . . 1_545 no
C37 C38 H25 122(3) . . 1_545 no

loop_
_geom_bond_atom_site_label_1
_geom_bond_atom_site_label_2
_geom_bond_distance
_geom_bond_site_symmetry_1
_geom_bond_site_symmetry_2
_geom_bond_publ_flag
Mn1 O3 1.8768(19) . . no
Mn1 O4 2.136(2) . . no
Mn1 O8 1.928(2) . . no
Mn1 O12 2.205(2) . . no
Mn1 O16 1.931(2) . . no
Mn1 O20 1.9248(19) . . no
Mn2 Mn2 2.8749(11) . 2_657 no
Mn2 O3 1.8848(19) . . no
Mn2 O3 1.894(2) . 2_657 no
Mn2 O6 1.957(2) . . no
Mn2 O10 2.187(2) . 1_545 no
Mn2 O14 1.953(2) . 1_545 no
Mn2 N33 2.410(3) . . no
O4 C5 1.228(4) . . no
O6 C5 1.264(4) . . no
O8 C9 1.287(4) . . no
O10 C9 1.235(4) . 1_565 no
O12 C13 1.236(4) . . no
O14 C13 1.277(4) . 2_667 no
O16 C17 1.290(4) . . no
O20 C19 1.292(4) . . no
N33 C34 1.357(4) . . no
N33 C38 1.338(4) . . no
C5 C7 1.497(6) . . no
C9 C11 1.504(5) . . no
C13 C15 1.506(5) . . no
C17 C18 1.381(4) . . no
C17 C21 1.491(4) . . no
C18 C19 1.393(5) . . no
C19 C27 1.490(4) . . no
C21 C22 1.397(4) . . no
C21 C26 1.387(5) . . no
C22 C23 1.377(5) . . no
C23 C24 1.360(6) . . no
C24 C25 1.380(5) . . no
C25 C26 1.389(5) . . no
C27 C28 1.396(5) . 1_455 no
C27 C32 1.382(5) . . no
C28 C29 1.376(5) . 1_655 no
C29 C30 1.372(6) . 1_455 no
C30 C31 1.381(5) . . no
C31 C32 1.375(5) . 1_655 no
C34 C35 1.385(5) . . no
C35 C36 1.366(6) . . no
C36 C37 1.367(6) . . no
C37 C38 1.363(5) . . no
C7 H1 0.94(6) . . no
C7 H2 1.25(7) . . no
C7 H3 0.83(9) . . no
C11 H4 0.94(5) . 1_445 no
C11 H5 0.84(4) . 1_445 no
C11 H6 0.82(6) . . no
C15 H7 0.95(4) . . no
C15 H8 0.96(5) . . no
C15 H9 0.92(4) . . no
C18 H10 0.91(4) . . no
C22 H11 0.88(3) . . no
C23 H12 0.79(4) . . no
C24 H13 0.91(4) . . no
C25 H14 0.92(4) . . no
C26 H15 0.93(4) . . no
C28 H16 0.92(4) . 1_655 no
C29 H17 0.90(4) . 1_455 no
C30 H18 0.90(4) . 1_655 no
C31 H19 0.92(4) . 1_655 no
C32 H20 0.87(4) . . no
C34 H21 1.05(4) . . no
C35 H22 0.81(5) . . no
C36 H23 0.97(5) . . no
C37 H24 0.98(5) . . no
C38 H25 0.94(5) . 1_545 no
